data_7245743
loop_
_publ_author_name
'Liu, Xiao-Xu'
'Shi, Pan'
'Dai, Xia-Lin'
'Huang, Yong-Liang'
'Lu, Tongbu'
'Chen, Jia-Mei'

_publ_section_title
;
 Photophysics of charge transfer cocrystals composed of fluorene and its
 heterocyclic analogues as donors and TCNQ as an acceptor
;
_journal_name_full CrystEngComm
_journal_paper_doi 10.1039/D2CE01232D
_journal_year 2022
_chemical_formula_moiety 'C12 H4 N4, C13 H10'
_chemical_formula_sum 'C25 H14 N4'
_chemical_formula_weight 370.40
_space_group_crystal_system monoclinic
_space_group_IT_number 12
_space_group_name_Hall '-C 2y'
_space_group_name_H-M_alt 'C 1 2/m 1'
_atom_sites_solution_hydrogens geom
_atom_sites_solution_primary dual
_audit_block_doi 10.5517/ccdc.csd.cc2b039s
_audit_creation_date 2021-12-25
_audit_creation_method
;
Olex2 1.5
(compiled 2021.12.09 svn.r5202d8cf for OlexSys, GUI svn.r6439)
;
_audit_update_record
;
2022-01-28 deposited with the CCDC.	2022-10-31 downloaded from the CCDC.
;
_cell_angle_alpha 90
_cell_angle_beta 103.571(6)
_cell_angle_gamma 90
_cell_formula_units_Z 2
_cell_length_a 11.0146(6)
_cell_length_b 13.1035(6)
_cell_length_c 6.7957(4)
_cell_measurement_reflns_used 1120
_cell_measurement_temperature 295.10(10)
_cell_measurement_theta_max 76.8480
_cell_measurement_theta_min 5.3020
_cell_volume 953.44(9)
_computing_cell_refinement 'CrysAlisPro 1.171.39.46e (Rigaku OD, 2018)'
_computing_data_collection 'CrysAlisPro 1.171.39.46e (Rigaku OD, 2018)'
_computing_data_reduction 'CrysAlisPro 1.171.39.46e (Rigaku OD, 2018)'
_computing_molecular_graphics 'Olex2 1.5 (Dolomanov et al., 2009)'
_computing_publication_material 'Olex2 1.5 (Dolomanov et al., 2009)'
_computing_structure_refinement 'SHELXL 2018/3 (Sheldrick, 2015)'
_computing_structure_solution 'SHELXT 2014/5 (Sheldrick, 2014)'
_diffrn_ambient_environment air
_diffrn_ambient_temperature 295.10(10)
_diffrn_detector 'CCD plate'
_diffrn_measured_fraction_theta_full 0.996
_diffrn_measured_fraction_theta_max 0.979
_diffrn_measurement_details
;
List of Runs (angles in degrees, time in seconds):

  # Type    Start    End  Width  t~exp~   \w     \q     \k     \f   Frames
#--------------------------------------------------------------------------
  1  \w     63.00  89.00   0.50    0.50    --    0.00  57.00  90.00   52
  2  \w     59.00  84.00   0.50    0.50    --    0.00  57.00-120.00   50
  3  \w    -27.00  42.00   0.50    0.50    --    0.00  57.00-120.00  138
  4  \w      4.00  29.00   0.50    0.50    --    0.00  57.00  90.00   50
  5  \w     88.00 114.00   0.50    2.00    --  106.20  77.00 -60.00   52
  6  \w     47.00 139.00   0.50    2.00    --  106.20 -77.00   0.00  184
  7  \w    109.00 140.00   0.50    2.00    --  106.20 -82.00 120.00   62
  8  \w     17.00 101.00   0.50    2.00    --  106.20 -82.00 120.00  168
  9  \w     78.00 182.00   0.50    2.00    --  106.20  45.00  60.00  208
 10  \w     25.00  97.00   0.50    2.00    --  106.20 -30.00 -90.00  144
 11  \w    147.00 196.00   0.50    2.00    --  106.20  77.00 -60.00   98
 12  \w    161.00 187.00   0.50    2.00    --  106.20  82.00-150.00   52
 13  \w    101.00 130.00   0.50    2.00    --  106.20 -82.00  90.00   58
 14  \w    104.00 137.00   0.50    2.00    --  106.20  82.00-150.00   66
;
_diffrn_measurement_device 'four-circle diffractometer'
_diffrn_measurement_device_type 'XtaLAB AFC12 (RINC): Kappa dual home/near'
_diffrn_measurement_method '\w scans'
_diffrn_orient_matrix_type 'CrysAlisPro convention (1999,Acta A55,543-557)'
_diffrn_orient_matrix_UB_11 -0.0414166000
_diffrn_orient_matrix_UB_12 0.0211799000
_diffrn_orient_matrix_UB_13 -0.2290326000
_diffrn_orient_matrix_UB_21 0.1372951000
_diffrn_orient_matrix_UB_22 -0.0032086000
_diffrn_orient_matrix_UB_23 -0.0151706000
_diffrn_orient_matrix_UB_31 -0.0115722000
_diffrn_orient_matrix_UB_32 -0.1155836000
_diffrn_orient_matrix_UB_33 -0.0416187000
_diffrn_radiation_monochromator mirror
_diffrn_radiation_probe x-ray
_diffrn_radiation_type 'Cu K\a'
_diffrn_radiation_wavelength 1.54184
_diffrn_reflns_av_R_equivalents 0.0162
_diffrn_reflns_av_unetI/netI 0.0334
_diffrn_reflns_Laue_measured_fraction_full 0.996
_diffrn_reflns_Laue_measured_fraction_max 0.979
_diffrn_reflns_limit_h_max 14
_diffrn_reflns_limit_h_min -13
_diffrn_reflns_limit_k_max 10
_diffrn_reflns_limit_k_min -16
_diffrn_reflns_limit_l_max 8
_diffrn_reflns_limit_l_min -8
_diffrn_reflns_number 2504
_diffrn_reflns_point_group_measured_fraction_full 0.996
_diffrn_reflns_point_group_measured_fraction_max 0.979
_diffrn_reflns_theta_full 67.684
_diffrn_reflns_theta_max 79.023
_diffrn_reflns_theta_min 5.335
_diffrn_source 'micro-focus sealed X-ray tube'
_diffrn_source_type 'Rigaku (Cu) X-ray Source'
_exptl_absorpt_coefficient_mu 0.619
_exptl_absorpt_correction_T_max 1.00000
_exptl_absorpt_correction_T_min 0.56253
_exptl_absorpt_correction_type multi-scan
_exptl_absorpt_process_details
;
CrysAlisPro 1.171.39.46e (Rigaku Oxford Diffraction, 2018)
Empirical absorption correction using spherical harmonics,
 implemented in SCALE3 ABSPACK scaling algorithm.
;
_exptl_crystal_density_diffrn 1.290
_exptl_crystal_description acicular
_exptl_crystal_F_000 384
_refine_diff_density_max 0.120
_refine_diff_density_min -0.222
_refine_diff_density_rms 0.038
_refine_ls_extinction_method none
_refine_ls_goodness_of_fit_ref 1.075
_refine_ls_hydrogen_treatment constr
_refine_ls_matrix_type full
_refine_ls_number_parameters 133
_refine_ls_number_reflns 1051
_refine_ls_number_restraints 129
_refine_ls_restrained_S_all 1.188
_refine_ls_R_factor_all 0.0493
_refine_ls_R_factor_gt 0.0412
_refine_ls_shift/su_max 0.000
_refine_ls_shift/su_mean 0.000
_refine_ls_structure_factor_coef Fsqd
_refine_ls_weighting_details 'w=1/[\s^2^(Fo^2^)+(0.0643P)^2^+0.1021P] where P=(Fo^2^+2Fc^2^)/3'
_refine_ls_weighting_scheme calc
_refine_ls_wR_factor_gt 0.1185
_refine_ls_wR_factor_ref 0.1274
_reflns_Friedel_coverage 0.000
_reflns_number_gt 844
_reflns_number_total 1051
_reflns_threshold_expression 'I > 2\s(I)'
_cod_data_source_file d2ce01232d2.cif
_cod_data_source_block Fluorene_7-7-8-8-Tetracyanoquinodimethane
_cod_database_code 7245743
_shelx_shelxl_version_number 2018/3
_chemical_oxdiff_formula 'C H N'
_shelx_space_group_comment
;
The symmetry employed for this shelxl refinement is uniquely defined
by the following loop, which should always be used as a source of
symmetry information in preference to the above space-group names.
They are only intended as comments.
;
_olex2_refinement_description
;
1. Fixed Uiso
 At 1.2 times of:
  All C(H) groups, All C(H,H) groups
2. Restrained distances
 C16-C2 \\sim C16-C14 \\sim C5-C14 \\sim C5-C11 \\sim C2-C11
 with sigma of 0.01
 C11-C16 \\sim C16-C5
 with sigma of 0.01
3. Restrained planarity
 C10, C14, C16, C9, C5, C11, C7, C17, C12, C13, C15, C2, C3
 with sigma of 0.01
4. Rigid body (RIGU) restrains
 C10, C12, C14, C16, C17, C9, C5, C11, C3, C13, C7, C15, C2
 with sigma for 1-2 distances of 0.0005 and sigma for 1-3 distances of 0.0005
5. Others
 Fixed Sof: C10(0.25) H10(0.25) C12(0.25) H12(0.25) C14(0.25) C16(0.25)
 C17(0.25) H17(0.25) C9(0.25) H9(0.25) C5(0.25) H5A(0.25) H5B(0.25) C11(0.25)
 C3(0.25) H3(0.25) C13(0.25) H13(0.25) C7(0.25) H7(0.25) C15(0.25) H15(0.25)
 C2(0.25)
6.a Secondary CH2 refined with riding coordinates:
 C5(H5A,H5B)
6.b Aromatic/amide H refined with riding coordinates:
 C6(H6), C10(H10), C12(H12), C17(H17), C9(H9), C3(H3), C13(H13), C7(H7),
 C15(H15)
6.c Fitted hexagon refined as free rotating group:
 C10(C12,C14,C16,C17,C9), C11(C3,C13,C7,C15,C2)
;
_olex2_submission_special_instructions 'No special instructions were received'
_oxdiff_exptl_absorpt_empirical_details
;
Empirical correction (ABSPACK) includes:
- Absorption correction using spherical harmonics
- Frame scaling
;
_oxdiff_exptl_absorpt_empirical_full_max 1.842
_oxdiff_exptl_absorpt_empirical_full_min 0.611

loop_
_space_group_symop_operation_xyz
'x, y, z'
'-x, y, -z'
'x+1/2, y+1/2, z'
'-x+1/2, y+1/2, -z'
'-x, -y, -z'
'x, -y, z'
'-x+1/2, -y+1/2, -z'
'x+1/2, -y+1/2, z'

loop_
_atom_site_label
_atom_site_type_symbol
_atom_site_fract_x
_atom_site_fract_y
_atom_site_fract_z
_atom_site_U_iso_or_equiv
_atom_site_adp_type
_atom_site_occupancy
_atom_site_site_symmetry_order
_atom_site_calc_flag
_atom_site_refinement_flags_posn
_atom_site_refinement_flags_adp
_atom_site_refinement_flags_occupancy
_atom_site_disorder_assembly
_atom_site_disorder_group
C1 C 0.13238(15) 0.500000 0.0507(2) 0.0492(4) Uani 1 2 d S T P . .
C4 C 0.26027(16) 0.500000 0.1005(2) 0.0532(4) Uani 1 2 d S T P . .
C6 C 0.06242(11) 0.40578(8) 0.02392(16) 0.0522(3) Uani 1 1 d . . . . .
H6 H 0.105034 0.343937 0.040255 0.063 Uiso 1 1 calc R U . . .
N1 N 0.38926(12) 0.66562(9) 0.1526(2) 0.0830(5) Uani 1 1 d . . . . .
C8 C 0.33160(12) 0.59240(9) 0.1290(2) 0.0606(4) Uani 1 1 d . . . . .
C10 C 0.8198(5) 1.0054(7) 0.6237(12) 0.0545(13) Uani 0.25 1 d G . P A -1
H10 H 0.905337 1.017615 0.657208 0.065 Uiso 0.25 1 calc R U P A -1
C12 C 0.7365(7) 1.0867(5) 0.5891(15) 0.0573(16) Uani 0.25 1 d G . P A -1
H12 H 0.766246 1.153350 0.599453 0.069 Uiso 0.25 1 calc R U P A -1
C14 C 0.6086(7) 1.0684(5) 0.5389(14) 0.0492(14) Uani 0.25 1 d DG . P A -1
C16 C 0.5641(5) 0.9687(6) 0.5234(12) 0.0477(14) Uani 0.25 1 d DG . P A -1
C17 C 0.6474(8) 0.8874(4) 0.5580(15) 0.0464(12) Uani 0.25 1 d G . P A -1
H17 H 0.617587 0.820741 0.547590 0.056 Uiso 0.25 1 calc R U P A -1
C9 C 0.7753(7) 0.9057(6) 0.6081(14) 0.0540(18) Uani 0.25 1 d G . P A -1
H9 H 0.831006 0.851308 0.631276 0.065 Uiso 0.25 1 calc R U P A -1
C5 C 0.5107(7) 1.1474(2) 0.4986(18) 0.0542(9) Uani 0.25 1 d D . P A -1
H5A H 0.516803 1.189386 0.383732 0.065 Uiso 0.25 1 calc R U P A -1
H5B H 0.515449 1.190743 0.615825 0.065 Uiso 0.25 1 calc R U P A -1
C11 C 0.3946(6) 1.0864(6) 0.4541(15) 0.0542(18) Uani 0.25 1 d DG . P A -1
C3 C 0.2686(7) 1.1117(4) 0.4037(15) 0.0540(13) Uani 0.25 1 d G . P A -1
H3 H 0.244273 1.179803 0.392702 0.065 Uiso 0.25 1 calc R U P A -1
C13 C 0.1788(5) 1.0351(5) 0.3698(13) 0.061(2) Uani 0.25 1 d G . P A -1
H13 H 0.094410 1.051929 0.336090 0.073 Uiso 0.25 1 calc R U P A -1
C7 C 0.2151(7) 0.9332(5) 0.3862(14) 0.0565(19) Uani 0.25 1 d G . P A -1
H7 H 0.154996 0.881955 0.363539 0.068 Uiso 0.25 1 calc R U P A -1
C15 C 0.3412(8) 0.9080(5) 0.4366(15) 0.059(2) Uani 0.25 1 d G . P A -1
H15 H 0.365444 0.839855 0.447601 0.071 Uiso 0.25 1 calc R U P A -1
C2 C 0.4309(6) 0.9846(7) 0.4705(13) 0.0539(16) Uani 0.25 1 d DG . P A -1

loop_
_atom_site_aniso_label
_atom_site_aniso_U_11
_atom_site_aniso_U_22
_atom_site_aniso_U_33
_atom_site_aniso_U_23
_atom_site_aniso_U_13
_atom_site_aniso_U_12
C1 0.0684(9) 0.0415(8) 0.0395(7) 0.000 0.0166(7) 0.000
C4 0.0680(10) 0.0468(8) 0.0460(8) 0.000 0.0160(7) 0.000
C6 0.0707(7) 0.0393(6) 0.0482(6) -0.0002(4) 0.0171(5) 0.0014(4)
N1 0.0899(9) 0.0624(7) 0.0972(10) -0.0060(6) 0.0230(7) -0.0153(6)
C8 0.0697(7) 0.0537(7) 0.0594(7) 0.0002(5) 0.0171(6) -0.0018(5)
C10 0.0648(16) 0.044(3) 0.052(3) 0.002(4) 0.0084(17) -0.0005(19)
C12 0.0710(15) 0.044(3) 0.053(4) -0.002(3) 0.007(3) 0.0024(18)
C14 0.0696(13) 0.045(2) 0.032(4) 0.000(2) 0.0101(19) 0.0052(17)
C16 0.0685(12) 0.0441(19) 0.032(4) -0.001(2) 0.0152(14) 0.0060(16)
C17 0.0636(19) 0.041(2) 0.037(3) 0.0002(18) 0.016(2) 0.0013(17)
C9 0.0635(18) 0.043(3) 0.056(5) 0.000(3) 0.015(2) 0.0006(19)
C5 0.0735(18) 0.0467(15) 0.0412(14) 0.001(3) 0.0109(19) 0.0077(18)
C11 0.0705(14) 0.052(2) 0.041(4) 0.000(3) 0.015(2) 0.0086(18)
C3 0.0715(16) 0.050(3) 0.042(3) -0.001(3) 0.015(2) 0.009(2)
C13 0.070(2) 0.051(3) 0.063(5) 0.001(3) 0.016(3) 0.009(2)
C7 0.0652(18) 0.052(3) 0.052(4) 0.001(3) 0.013(2) 0.008(2)
C15 0.0655(19) 0.051(2) 0.061(5) 0.001(3) 0.014(3) 0.0082(18)
C2 0.0678(11) 0.051(2) 0.043(4) -0.001(3) 0.0136(13) 0.0061(16)

loop_
_atom_type_symbol
_atom_type_description
_atom_type_scat_dispersion_real
_atom_type_scat_dispersion_imag
_atom_type_scat_source
C C 0.0181 0.0091 'International Tables Vol C Tables 4.2.6.8 and 6.1.1.4'
H H 0.0000 0.0000 'International Tables Vol C Tables 4.2.6.8 and 6.1.1.4'
N N 0.0311 0.0180 'International Tables Vol C Tables 4.2.6.8 and 6.1.1.4'

loop_
_geom_angle_atom_site_label_1
_geom_angle_atom_site_label_2
_geom_angle_atom_site_label_3
_geom_angle
_geom_angle_site_symmetry_1
_geom_angle_site_symmetry_3
_geom_angle_publ_flag
C4 C1 C6 121.25(7) . . ?
C4 C1 C6 121.24(7) . 6_565 ?
C6 C1 C6 117.51(15) . 6_565 ?
C1 C4 C8 122.24(7) . . ?
C1 C4 C8 122.24(7) . 6_565 ?
C8 C4 C8 115.51(15) . 6_565 ?
C1 C6 H6 119.4 . . ?
C6 C6 C1 121.25(7) 2 . ?
C6 C6 H6 119.4 2 . ?
N1 C8 C4 179.43(16) . . ?
C12 C10 H10 120.0 . . ?
C12 C10 C9 120.0 . . ?
C9 C10 H10 120.0 . . ?
C10 C12 H12 120.0 . . ?
C14 C12 C10 120.0 . . ?
C14 C12 H12 120.0 . . ?
C12 C14 C16 120.0 . . ?
C12 C14 C5 125.4(6) . . ?
C16 C14 C5 114.6(6) . . ?
C14 C16 C2 101.8(8) . . ?
C17 C16 C14 120.0 . . ?
C17 C16 C2 138.2(8) . . ?
C16 C17 H17 120.0 . . ?
C9 C17 C16 120.0 . . ?
C9 C17 H17 120.0 . . ?
C10 C9 H9 120.0 . . ?
C17 C9 C10 120.0 . . ?
C17 C9 H9 120.0 . . ?
C14 C5 H5A 111.2 . . ?
C14 C5 H5B 111.2 . . ?
C14 C5 C11 102.6(2) . . ?
H5A C5 H5B 109.2 . . ?
C11 C5 H5A 111.2 . . ?
C11 C5 H5B 111.2 . . ?
C3 C11 C5 133.5(5) . . ?
C3 C11 C2 120.0 . . ?
C2 C11 C5 106.5(5) . . ?
C11 C3 H3 120.0 . . ?
C13 C3 C11 120.0 . . ?
C13 C3 H3 120.0 . . ?
C3 C13 H13 120.0 . . ?
C3 C13 C7 120.0 . . ?
C7 C13 H13 120.0 . . ?
C13 C7 H7 120.0 . . ?
C13 C7 C15 120.0 . . ?
C15 C7 H7 120.0 . . ?
C7 C15 H15 120.0 . . ?
C2 C15 C7 120.0 . . ?
C2 C15 H15 120.0 . . ?
C11 C2 C16 114.5(8) . . ?
C15 C2 C16 125.5(8) . . ?
C15 C2 C11 120.0 . . ?

loop_
_geom_bond_atom_site_label_1
_geom_bond_atom_site_label_2
_geom_bond_distance
_geom_bond_site_symmetry_2
_geom_bond_publ_flag
C1 C4 1.369(2) . ?
C1 C6 1.4440(14) 6_565 ?
C1 C6 1.4440(14) . ?
C4 C8 1.4316(15) 6_565 ?
C4 C8 1.4315(15) . ?
C6 C6 1.337(2) 2 ?
C6 H6 0.9300 . ?
N1 C8 1.1409(16) . ?
C10 H10 0.9300 . ?
C10 C12 1.3900 . ?
C10 C9 1.3900 . ?
C12 H12 0.9300 . ?
C12 C14 1.3900 . ?
C14 C16 1.3900 . ?
C14 C5 1.474(5) . ?
C16 C17 1.3900 . ?
C16 C2 1.440(3) . ?
C17 H17 0.9300 . ?
C17 C9 1.3900 . ?
C9 H9 0.9300 . ?
C5 H5A 0.9700 . ?
C5 H5B 0.9700 . ?
C5 C11 1.477(5) . ?
C11 C3 1.3900 . ?
C11 C2 1.3900 . ?
C3 H3 0.9300 . ?
C3 C13 1.3900 . ?
C13 H13 0.9300 . ?
C13 C7 1.3900 . ?
C7 H7 0.9300 . ?
C7 C15 1.3900 . ?
C15 H15 0.9300 . ?
C15 C2 1.3900 . ?

loop_
_geom_torsion_atom_site_label_1
_geom_torsion_atom_site_label_2
_geom_torsion_atom_site_label_3
_geom_torsion_atom_site_label_4
_geom_torsion
_geom_torsion_site_symmetry_1
_geom_torsion_site_symmetry_2
_geom_torsion_site_symmetry_3
_geom_torsion_site_symmetry_4
_geom_torsion_publ_flag
C4 C1 C6 C6 179.76(13) . . . 2 ?
C6 C1 C4 C8 -179.63(12) . . . . ?
C6 C1 C4 C8 179.63(12) 6_565 . . 6_565 ?
C6 C1 C4 C8 0.1(2) 6_565 . . . ?
C6 C1 C4 C8 -0.1(2) . . . 6_565 ?
C6 C1 C6 C6 0.0(2) 6_565 . . 2 ?
C10 C12 C14 C16 0.0 . . . . ?
C10 C12 C14 C5 -179.98(15) . . . . ?
C12 C10 C9 C17 0.0 . . . . ?
C12 C14 C16 C17 0.0 . . . . ?
C12 C14 C16 C2 179.99(8) . . . . ?
C12 C14 C5 C11 -179.98(10) . . . . ?
C14 C16 C17 C9 0.0 . . . . ?
C14 C16 C2 C11 0.01(11) . . . . ?
C14 C16 C2 C15 179.98(11) . . . . ?
C14 C5 C11 C3 -179.98(13) . . . . ?
C14 C5 C11 C2 0.0(2) . . . . ?
C16 C14 C5 C11 0.0(2) . . . . ?
C16 C17 C9 C10 0.0 . . . . ?
C17 C16 C2 C11 179.99(8) . . . . ?
C17 C16 C2 C15 -0.03(19) . . . . ?
C9 C10 C12 C14 0.0 . . . . ?
C5 C14 C16 C17 179.98(14) . . . . ?
C5 C14 C16 C2 -0.03(16) . . . . ?
C5 C11 C3 C13 180.0(3) . . . . ?
C5 C11 C2 C16 0.01(18) . . . . ?
C5 C11 C2 C15 -179.96(19) . . . . ?
C11 C3 C13 C7 0.0 . . . . ?
C3 C11 C2 C16 179.98(15) . . . . ?
C3 C11 C2 C15 0.0 . . . . ?
C3 C13 C7 C15 0.0 . . . . ?
C13 C7 C15 C2 0.0 . . . . ?
C7 C15 C2 C16 -179.97(16) . . . . ?
C7 C15 C2 C11 0.0 . . . . ?
C2 C16 C17 C9 -179.98(11) . . . . ?
C2 C11 C3 C13 0.0 . . . . ?
